data_8106627
loop_
_publ_author_name
'Wang, Yan-Bin'
'Su, Qiong'

_publ_section_title
;
 Crystal structure of
 (E)-1-(3-((E)-((2-hydroxynaphthalen-1-yl)methylene)amino)phenyl)ethanone
 O-benzyl oxime, C26H22N2O2
;
_journal_issue 4
_journal_name_full 'Zeitschrift f\"ur Kristallographie - New Crystal Structures'
_journal_page_first 639
_journal_page_last 641
_journal_paper_doi 10.1515/ncrs-2016-0387
_journal_volume 232
_journal_year 2017
_chemical_formula_moiety 'C26 H22 N2 O2'
_chemical_formula_sum 'C26 H22 N2 O2'
_chemical_formula_weight 394.46
_space_group_crystal_system monoclinic
_space_group_IT_number 14
_space_group_name_Hall '-P 2ybc'
_space_group_name_H-M_alt 'P 1 21/c 1'
_atom_sites_solution_hydrogens geom
_atom_sites_solution_primary direct
_atom_sites_solution_secondary difmap
_cell_angle_alpha 90.00
_cell_angle_beta 106.951(6)
_cell_angle_gamma 90.00
_cell_formula_units_Z 4
_cell_length_a 21.8152(18)
_cell_length_b 4.3629(2)
_cell_length_c 22.0099(12)
_cell_measurement_reflns_used 902
_cell_measurement_temperature 173.00(10)
_cell_measurement_theta_max 21.6060
_cell_measurement_theta_min 3.7860
_cell_volume 2003.8(2)
_computing_cell_refinement
;
CrysAlisPro, Agilent Technologies,
Version 1.171.37.33 (release 27-03-2014 CrysAlis171 .NET)
(compiled Mar 27 2014,17:12:48)
;
_computing_data_collection
;
CrysAlisPro, Agilent Technologies,
Version 1.171.37.33 (release 27-03-2014 CrysAlis171 .NET)
(compiled Mar 27 2014,17:12:48)
;
_computing_data_reduction
;
CrysAlisPro, Agilent Technologies,
Version 1.171.37.33 (release 27-03-2014 CrysAlis171 .NET)
(compiled Mar 27 2014,17:12:48)
;
_computing_molecular_graphics 'Olex2 (Dolomanov et al., 2009)'
_computing_publication_material 'Olex2 (Dolomanov et al., 2009)'
_computing_structure_refinement 'ShelXL (Sheldrick, 2008)'
_computing_structure_solution 'ShelXS (Sheldrick, 2008)'
_diffrn_ambient_environment N~2~
_diffrn_ambient_temperature 173.00(10)
_diffrn_detector 'CCD plate'
_diffrn_detector_area_resol_mean 16.0733
_diffrn_detector_type Eos
_diffrn_measured_fraction_theta_full 0.995
_diffrn_measured_fraction_theta_max 0.995
_diffrn_measurement_details
;
#__ type_ start__ end____ width___ exp.time_
  1 omega  -14.00   14.80   1.2000   12.0000
omega____ theta____ kappa____ phi______ frames
    -      -17.1479  -99.0000 -180.0000 24

#__ type_ start__ end____ width___ exp.time_
  2 omega    7.00   88.60   1.2000   12.0000
omega____ theta____ kappa____ phi______ frames
    -       20.5854   57.0000  150.0000 68

#__ type_ start__ end____ width___ exp.time_
  3 omega  -14.00   94.00   1.2000   12.0000
omega____ theta____ kappa____ phi______ frames
    -       20.5854   19.0000  -90.0000 90
;
_diffrn_measurement_device 'four-circle diffractometer'
_diffrn_measurement_device_type 'SuperNova, Dual, Cu at zero, Eos'
_diffrn_measurement_method '\w scans'
_diffrn_orient_matrix_UB_11 0.0331202000
_diffrn_orient_matrix_UB_12 -0.0142549000
_diffrn_orient_matrix_UB_13 0.0028898000
_diffrn_orient_matrix_UB_21 -0.0074144000
_diffrn_orient_matrix_UB_22 -0.0240110000
_diffrn_orient_matrix_UB_23 -0.0332236000
_diffrn_orient_matrix_UB_31 0.0018191000
_diffrn_orient_matrix_UB_32 0.1601836000
_diffrn_orient_matrix_UB_33 -0.0047392000
_diffrn_radiation_monochromator mirror
_diffrn_radiation_probe x-ray
_diffrn_radiation_type MoK\a
_diffrn_radiation_wavelength 0.71073
_diffrn_reflns_av_R_equivalents 0.0632
_diffrn_reflns_av_unetI/netI 0.1222
_diffrn_reflns_limit_h_max 26
_diffrn_reflns_limit_h_min -15
_diffrn_reflns_limit_k_max 3
_diffrn_reflns_limit_k_min -5
_diffrn_reflns_limit_l_max 27
_diffrn_reflns_limit_l_min -27
_diffrn_reflns_number 7312
_diffrn_reflns_theta_full 25.50
_diffrn_reflns_theta_max 26.02
_diffrn_reflns_theta_min 3.71
_diffrn_source 'SuperNova (Mo) X-ray Source'
_exptl_absorpt_coefficient_mu 0.083
_exptl_absorpt_correction_T_max 1.00000
_exptl_absorpt_correction_T_min 0.91556
_exptl_absorpt_correction_type multi-scan
_exptl_absorpt_process_details
;
CrysAlisPro, Agilent Technologies,
Version 1.171.37.33 (release 27-03-2014 CrysAlis171 .NET)
(compiled Mar 27 2014,17:12:48)
Empirical absorption correction using spherical harmonics,
 implemented in SCALE3 ABSPACK scaling algorithm.
;
_exptl_crystal_colour 'clear light yellow'
_exptl_crystal_colour_lustre clear
_exptl_crystal_colour_modifier light
_exptl_crystal_colour_primary yellow
_exptl_crystal_density_diffrn 1.308
_exptl_crystal_density_method 'not measured'
_exptl_crystal_description block
_exptl_crystal_F_000 832
_exptl_crystal_size_max 0.34
_exptl_crystal_size_mid 0.14
_exptl_crystal_size_min 0.1
_refine_diff_density_max 0.260
_refine_diff_density_min -0.266
_refine_diff_density_rms 0.062
_refine_ls_extinction_coef 0.0091(18)
_refine_ls_extinction_expression Fc^*^=kFc[1+0.001xFc^2^\l^3^/sin(2\q)]^-1/4^
_refine_ls_extinction_method SHELXL
_refine_ls_goodness_of_fit_ref 1.077
_refine_ls_hydrogen_treatment constr
_refine_ls_matrix_type full
_refine_ls_number_parameters 310
_refine_ls_number_reflns 3943
_refine_ls_number_restraints 0
_refine_ls_restrained_S_all 1.077
_refine_ls_R_factor_all 0.0667
_refine_ls_R_factor_gt 0.0639
_refine_ls_shift/su_max 0.001
_refine_ls_shift/su_mean 0.000
_refine_ls_structure_factor_coef Fsqd
_refine_ls_weighting_details 'calc w=1/[\s^2^(Fo^2^)+(0.0772P)^2^+1.7257P] where P=(Fo^2^+2Fc^2^)/3'
_refine_ls_weighting_scheme calc
_refine_ls_wR_factor_gt 0.1012
_refine_ls_wR_factor_ref 0.1555
_reflns_number_gt 1984
_reflns_number_total 3943
_reflns_threshold_expression >2sigma(I)
_cod_data_source_file suppl_ncrs-2016-0387_suppl.cif
_cod_data_source_block 1
_cod_database_code 8106627
_reflns_odcompleteness_completeness 99.59
_reflns_odcompleteness_iscentric 1
_reflns_odcompleteness_theta 26.32
_olex2_refinement_description
;
1. Fixed Uiso
 At 1.2 times of:
  All C(H) groups, All C(H,H) groups
 At 1.5 times of:
  All C(H,H,H) groups, All O(H) groups
2. Others
 Fixed Sof: H24(0.5) H24A(0.5) C26(0.5) H26(0.5) C26'(0.5) H26'(0.5) C25(0.5)
 H25(0.5) C22(0.5) H22(0.5) C23(0.5) H23(0.5) C25'(0.5) H25'(0.5) C22'(0.5)
 H22'(0.5) C23'(0.5) H23'(0.5)
3.a Secondary CH2 refined with riding coordinates:
 C20(H20A,H20B)
3.b Aromatic/amide H refined with riding coordinates:
 C11(H11), C17(H17), C7(H7), C8(H8), C3(H3), C6(H6), C2(H2), C13(H13), C5(H5),
 C15(H15), C14(H14), C24(H24), C24(H24A), C26(H26), C26'(H26'), C25(H25),
 C22(H22), C23(H23), C25'(H25'), C22'(H22'), C23'(H23')
3.c Idealised Me refined as rotating group:
 C19(H19A,H19B,H19C)
3.d Idealised tetrahedral OH refined as rotating group:
 O1(H1)
;
_olex2_date_sample_data_collection 2015-03-17
_olex2_submission_special_instructions 'No special instructions were received'

loop_
_space_group_symop_id
_space_group_symop_operation_xyz
1 'x, y, z'
2 '-x, y+1/2, -z+1/2'
3 '-x, -y, -z'
4 'x, -y-1/2, z-1/2'

loop_
_atom_site_label
_atom_site_type_symbol
_atom_site_fract_x
_atom_site_fract_y
_atom_site_fract_z
_atom_site_U_iso_or_equiv
_atom_site_adp_type
_atom_site_occupancy
_atom_site_calc_flag
_atom_site_disorder_assembly
_atom_site_disorder_group
_atom_site_refinement_flags_posn
N1 N 0.10605(17) 0.1082(8) 0.47091(17) 0.0346(9) Uani 1 d . . .
O1 O 0.02905(14) -0.0204(7) 0.36222(15) 0.0445(9) Uani 1 d . . .
H1 H 0.0420 0.0658 0.3967 0.067 Uiso 1 calc . . GR
O2 O 0.34938(15) 0.9255(8) 0.62052(14) 0.0454(9) Uani 1 d . . .
C11 C 0.1495(2) -0.0493(10) 0.4551(2) 0.0352(11) Uani 1 d . . .
H11 H 0.1903 -0.0604 0.4837 0.042 Uiso 1 calc . . R
C9 C 0.1856(2) -0.3908(9) 0.38058(19) 0.0300(10) Uani 1 d . . .
C10 C 0.13720(19) -0.2081(9) 0.39532(19) 0.0293(10) Uani 1 d . . .
C4 C 0.1705(2) -0.5433(10) 0.3206(2) 0.0341(11) Uani 1 d . . .
C17 C 0.1829(2) 0.4023(10) 0.5546(2) 0.0335(10) Uani 1 d . . .
H17 H 0.2150 0.3665 0.5353 0.040 Uiso 1 calc . . R
C12 C 0.1223(2) 0.2772(9) 0.5279(2) 0.0332(10) Uani 1 d . . .
C7 C 0.2917(2) -0.6147(10) 0.4054(2) 0.0397(12) Uani 1 d . . .
H7 H 0.3325 -0.6364 0.4336 0.048 Uiso 1 calc . . R
N2 N 0.28790(17) 0.7942(9) 0.59236(17) 0.0400(10) Uani 1 d . . .
C16 C 0.1964(2) 0.5795(10) 0.6093(2) 0.0334(10) Uani 1 d . . .
C8 C 0.2481(2) -0.4389(10) 0.4221(2) 0.0372(11) Uani 1 d . . .
H8 H 0.2594 -0.3472 0.4619 0.045 Uiso 1 calc . . R
C3 C 0.1090(2) -0.5039(10) 0.2768(2) 0.0389(11) Uani 1 d . . .
H3 H 0.0992 -0.6008 0.2375 0.047 Uiso 1 calc . . R
C6 C 0.2770(2) -0.7651(11) 0.3464(2) 0.0445(12) Uani 1 d . . .
H6 H 0.3072 -0.8878 0.3358 0.053 Uiso 1 calc . . R
C2 C 0.0640(2) -0.3267(10) 0.2914(2) 0.0408(12) Uani 1 d . . .
H2 H 0.0243 -0.2998 0.2616 0.049 Uiso 1 calc . . R
C1 C 0.0770(2) -0.1830(10) 0.3511(2) 0.0342(11) Uani 1 d . . .
C21 C 0.4411(2) 1.1474(12) 0.5997(2) 0.0446(12) Uani 1 d . . .
C18 C 0.2605(2) 0.7239(10) 0.6344(2) 0.0372(11) Uani 1 d . . .
C13 C 0.0747(2) 0.3352(10) 0.5575(2) 0.0403(12) Uani 1 d . . .
H13 H 0.0337 0.2576 0.5399 0.048 Uiso 1 calc . . R
C5 C 0.2166(2) -0.7258(11) 0.3049(2) 0.0418(12) Uani 1 d . . .
H5 H 0.2062 -0.8224 0.2655 0.050 Uiso 1 calc . . R
C15 C 0.1483(2) 0.6304(10) 0.6388(2) 0.0382(11) Uani 1 d . . .
H15 H 0.1567 0.7470 0.6756 0.046 Uiso 1 calc . . R
C14 C 0.0880(2) 0.5052(10) 0.6122(2) 0.0419(12) Uani 1 d . . .
H14 H 0.0561 0.5368 0.6318 0.050 Uiso 1 calc . . R
C24 C 0.5673(3) 1.3328(14) 0.6474(3) 0.0630(16) Uani 1 d . . .
H24 H 0.6102 1.3810 0.6661 0.076 Uiso 0.50 calc A 1 R
H24A H 0.6094 1.4006 0.6631 0.076 Uiso 0.50 calc A 2 R
C20 C 0.3727(2) 1.0456(14) 0.5710(2) 0.0572(15) Uani 1 d B . .
H20A H 0.3466 1.2179 0.5508 0.069 Uiso 1 calc . . R
H20B H 0.3707 0.8894 0.5391 0.069 Uiso 1 calc . . R
C19 C 0.2897(3) 0.7842(13) 0.7038(2) 0.0588(15) Uani 1 d . . .
H19A H 0.3301 0.6799 0.7183 0.088 Uiso 1 calc . . GR
H19B H 0.2615 0.7107 0.7268 0.088 Uiso 1 calc . . GR
H19C H 0.2962 1.0005 0.7107 0.088 Uiso 1 calc . . GR
C26 C 0.4875(5) 1.077(3) 0.5672(5) 0.048(3) Uani 0.50 d B 1 .
H26 H 0.4758 0.9635 0.5299 0.057 Uiso 0.50 calc B 1 R
C26' C 0.4688(5) 1.319(3) 0.5665(5) 0.060(3) Uani 0.50 d B 2 .
H26' H 0.4454 1.3779 0.5257 0.072 Uiso 0.50 calc B 2 R
C25 C 0.5495(6) 1.180(3) 0.5917(6) 0.064(3) Uani 0.50 d B 1 .
H25 H 0.5793 1.1440 0.5697 0.077 Uiso 0.50 calc B 1 R
C22 C 0.4598(6) 1.322(3) 0.6525(5) 0.056(3) Uani 0.50 d B 1 .
H22 H 0.4298 1.3796 0.6729 0.067 Uiso 0.50 calc B 1 R
C23 C 0.5223(5) 1.417(3) 0.6766(5) 0.064(3) Uani 0.50 d B 1 .
H23 H 0.5340 1.5387 0.7129 0.077 Uiso 0.50 calc B 1 R
C25' C 0.5320(6) 1.416(3) 0.5903(7) 0.067(3) Uani 0.50 d B 2 .
H25' H 0.5496 1.5415 0.5656 0.080 Uiso 0.50 calc B 2 R
C22' C 0.4770(5) 1.052(3) 0.6614(5) 0.065(4) Uani 0.50 d B 2 .
H22' H 0.4578 0.9318 0.6857 0.078 Uiso 0.50 calc B 2 R
C23' C 0.5402(5) 1.137(3) 0.6852(5) 0.058(3) Uani 0.50 d B 2 .
H23' H 0.5648 1.0693 0.7249 0.069 Uiso 0.50 calc B 2 R

loop_
_atom_site_aniso_label
_atom_site_aniso_U_11
_atom_site_aniso_U_22
_atom_site_aniso_U_33
_atom_site_aniso_U_23
_atom_site_aniso_U_13
_atom_site_aniso_U_12
N1 0.037(2) 0.0332(19) 0.035(2) 0.0020(17) 0.0117(17) -0.0001(17)
O1 0.0340(18) 0.053(2) 0.043(2) -0.0006(17) 0.0054(15) 0.0028(16)
O2 0.0389(19) 0.064(2) 0.0299(17) 0.0008(16) 0.0045(14) -0.0091(17)
C11 0.035(3) 0.039(3) 0.030(2) 0.008(2) 0.008(2) -0.008(2)
C9 0.032(2) 0.032(2) 0.026(2) 0.0019(19) 0.0067(19) -0.008(2)
C10 0.028(2) 0.032(2) 0.027(2) 0.0044(19) 0.0065(18) -0.0043(19)
C4 0.036(3) 0.036(2) 0.031(2) 0.006(2) 0.011(2) -0.003(2)
C17 0.033(2) 0.040(2) 0.028(2) 0.004(2) 0.0100(19) 0.005(2)
C12 0.038(3) 0.033(2) 0.030(2) 0.004(2) 0.012(2) 0.004(2)
C7 0.031(2) 0.049(3) 0.038(3) 0.010(2) 0.009(2) 0.004(2)
N2 0.033(2) 0.054(2) 0.029(2) -0.0028(19) 0.0032(17) -0.0036(19)
C16 0.035(2) 0.035(2) 0.031(2) 0.007(2) 0.010(2) 0.004(2)
C8 0.037(3) 0.045(3) 0.029(2) 0.001(2) 0.007(2) -0.007(2)
C3 0.043(3) 0.042(3) 0.030(3) -0.001(2) 0.009(2) -0.009(2)
C6 0.044(3) 0.047(3) 0.046(3) 0.001(3) 0.018(2) 0.003(2)
C2 0.036(3) 0.045(3) 0.033(3) 0.001(2) -0.002(2) -0.005(2)
C1 0.034(3) 0.033(2) 0.035(3) 0.004(2) 0.009(2) 0.000(2)
C21 0.036(3) 0.058(3) 0.037(3) 0.000(3) 0.006(2) -0.007(2)
C18 0.044(3) 0.036(2) 0.031(2) 0.004(2) 0.011(2) 0.001(2)
C13 0.034(3) 0.048(3) 0.039(3) 0.007(2) 0.010(2) -0.002(2)
C5 0.050(3) 0.044(3) 0.032(3) -0.002(2) 0.014(2) -0.006(2)
C15 0.046(3) 0.042(3) 0.028(2) 0.003(2) 0.013(2) 0.010(2)
C14 0.040(3) 0.048(3) 0.041(3) -0.002(2) 0.016(2) 0.008(2)
C24 0.039(3) 0.083(4) 0.059(4) 0.001(4) 0.002(3) -0.017(3)
C20 0.047(3) 0.087(4) 0.038(3) 0.004(3) 0.011(2) -0.016(3)
C19 0.063(4) 0.074(4) 0.037(3) -0.006(3) 0.012(3) -0.015(3)
C26 0.045(6) 0.058(7) 0.047(6) 0.003(6) 0.023(5) 0.007(6)
C26' 0.046(7) 0.087(9) 0.041(6) 0.006(6) 0.004(5) -0.009(7)
C25 0.047(7) 0.089(9) 0.063(9) 0.023(8) 0.027(6) 0.012(7)
C22 0.058(7) 0.068(8) 0.041(6) -0.004(6) 0.013(5) 0.003(6)
C23 0.050(7) 0.090(10) 0.049(7) -0.019(7) 0.011(6) -0.027(7)
C25' 0.038(7) 0.085(9) 0.078(10) 0.014(8) 0.017(6) -0.015(7)
C22' 0.037(6) 0.102(10) 0.051(7) 0.022(7) 0.002(5) -0.030(7)
C23' 0.045(6) 0.061(7) 0.052(7) 0.005(6) -0.010(5) -0.008(6)

loop_
_atom_type_symbol
_atom_type_description
_atom_type_scat_dispersion_real
_atom_type_scat_dispersion_imag
_atom_type_scat_source
C C 0.0033 0.0016 'International Tables Vol C Tables 4.2.6.8 and 6.1.1.4'
H H 0.0000 0.0000 'International Tables Vol C Tables 4.2.6.8 and 6.1.1.4'
N N 0.0061 0.0033 'International Tables Vol C Tables 4.2.6.8 and 6.1.1.4'
O O 0.0106 0.0060 'International Tables Vol C Tables 4.2.6.8 and 6.1.1.4'

loop_
_geom_angle_atom_site_label_1
_geom_angle_atom_site_label_2
_geom_angle_atom_site_label_3
_geom_angle
_geom_angle_site_symmetry_1
_geom_angle_site_symmetry_3
C11 N1 C12 120.2(4) . .
C1 O1 H1 109.5 . .
N2 O2 C20 108.4(3) . .
N1 C11 H11 118.5 . .
N1 C11 C10 122.9(4) . .
C10 C11 H11 118.5 . .
C4 C9 C10 118.8(4) . .
C8 C9 C10 124.7(4) . .
C8 C9 C4 116.5(4) . .
C9 C10 C11 121.4(4) . .
C1 C10 C11 119.1(4) . .
C1 C10 C9 119.5(4) . .
C3 C4 C9 119.4(4) . .
C5 C4 C9 120.2(4) . .
C5 C4 C3 120.4(4) . .
C12 C17 H17 119.4 . .
C16 C17 H17 119.4 . .
C16 C17 C12 121.2(4) . .
C17 C12 N1 122.8(4) . .
C17 C12 C13 118.3(4) . .
C13 C12 N1 118.8(4) . .
C8 C7 H7 119.1 . .
C8 C7 C6 121.7(4) . .
C6 C7 H7 119.1 . .
C18 N2 O2 111.2(4) . .
C17 C16 C18 119.8(4) . .
C17 C16 C15 119.4(4) . .
C15 C16 C18 120.8(4) . .
C9 C8 H8 119.0 . .
C7 C8 C9 121.9(4) . .
C7 C8 H8 119.0 . .
C4 C3 H3 119.5 . .
C2 C3 C4 120.9(4) . .
C2 C3 H3 119.5 . .
C7 C6 H6 120.9 . .
C5 C6 C7 118.1(4) . .
C5 C6 H6 120.9 . .
C3 C2 H2 119.6 . .
C3 C2 C1 120.8(4) . .
C1 C2 H2 119.6 . .
O1 C1 C10 122.7(4) . .
O1 C1 C2 116.7(4) . .
C10 C1 C2 120.5(4) . .
C26 C21 C20 119.0(6) . .
C26' C21 C20 119.7(6) . .
C26' C21 C26 48.4(6) . .
C26' C21 C22 94.8(8) . .
C26' C21 C22' 119.2(7) . .
C22 C21 C20 122.7(7) . .
C22 C21 C26 118.1(8) . .
C22 C21 C22' 53.0(7) . .
C22' C21 C20 121.1(6) . .
C22' C21 C26 98.2(7) . .
N2 C18 C16 114.9(4) . .
N2 C18 C19 123.2(4) . .
C16 C18 C19 121.9(4) . .
C12 C13 H13 119.6 . .
C14 C13 C12 120.7(4) . .
C14 C13 H13 119.6 . .
C4 C5 H5 119.3 . .
C6 C5 C4 121.5(4) . .
C6 C5 H5 119.3 . .
C16 C15 H15 120.4 . .
C14 C15 C16 119.3(4) . .
C14 C15 H15 120.4 . .
C13 C14 C15 121.0(4) . .
C13 C14 H14 119.5 . .
C15 C14 H14 119.5 . .
H24 C24 H24A 6.6 . .
C25 C24 H24 119.9 . .
C25 C24 H24A 118.9 . .
C25 C24 C23 120.2(8) . .
C25 C24 C23' 100.1(8) . .
C23 C24 H24 119.9 . .
C23 C24 H24A 120.4 . .
C23 C24 C23' 54.2(7) . .
C25' C24 H24 126.2 . .
C25' C24 H24A 120.2 . .
C25' C24 C25 48.4(7) . .
C25' C24 C23 94.3(9) . .
C25' C24 C23' 119.5(8) . .
C23' C24 H24 114.2 . .
C23' C24 H24A 120.2 . .
O2 C20 C21 108.6(4) . .
O2 C20 H20A 110.0 . .
O2 C20 H20B 110.0 . .
C21 C20 H20A 110.0 . .
C21 C20 H20B 110.0 . .
H20A C20 H20B 108.4 . .
C18 C19 H19A 109.5 . .
C18 C19 H19B 109.5 . .
C18 C19 H19C 109.5 . .
H19A C19 H19B 109.5 . .
H19A C19 H19C 109.5 . .
H19B C19 H19C 109.5 . .
C21 C26 H26 120.3 . .
C25 C26 C21 119.5(10) . .
C25 C26 H26 120.3 . .
C21 C26' H26' 118.9 . .
C21 C26' C25' 122.1(11) . .
C25' C26' H26' 118.9 . .
C24 C25 C26 120.3(10) . .
C24 C25 H25 119.9 . .
C26 C25 H25 119.9 . .
C21 C22 H22 119.3 . .
C21 C22 C23 121.3(10) . .
C23 C22 H22 119.3 . .
C24 C23 C22 120.2(10) . .
C24 C23 H23 119.9 . .
C22 C23 H23 119.9 . .
C24 C25' C26' 120.9(11) . .
C24 C25' H25' 119.6 . .
C26' C25' H25' 119.6 . .
C21 C22' H22' 120.1 . .
C23' C22' C21 119.8(9) . .
C23' C22' H22' 120.1 . .
C24 C23' H23' 120.8 . .
C22' C23' C24 118.5(10) . .
C22' C23' H23' 120.8 . .

loop_
_geom_bond_atom_site_label_1
_geom_bond_atom_site_label_2
_geom_bond_distance
_geom_bond_site_symmetry_2
N1 C11 1.297(5) .
N1 C12 1.408(5) .
O1 H1 0.8200 .
O1 C1 1.343(5) .
O2 N2 1.424(4) .
O2 C20 1.430(5) .
C11 H11 0.9300 .
C11 C10 1.442(6) .
C9 C10 1.434(6) .
C9 C4 1.428(6) .
C9 C8 1.417(6) .
C10 C1 1.393(6) .
C4 C3 1.417(6) .
C4 C5 1.403(6) .
C17 H17 0.9300 .
C17 C12 1.393(6) .
C17 C16 1.389(6) .
C12 C13 1.399(6) .
C7 H7 0.9300 .
C7 C8 1.354(6) .
C7 C6 1.404(6) .
N2 C18 1.277(5) .
C16 C18 1.486(6) .
C16 C15 1.403(6) .
C8 H8 0.9300 .
C3 H3 0.9300 .
C3 C2 1.359(6) .
C6 H6 0.9300 .
C6 C5 1.378(6) .
C2 H2 0.9300 .
C2 C1 1.409(6) .
C21 C20 1.507(6) .
C21 C26 1.432(11) .
C21 C26' 1.309(12) .
C21 C22 1.350(11) .
C21 C22' 1.419(11) .
C18 C19 1.496(6) .
C13 H13 0.9300 .
C13 C14 1.371(6) .
C5 H5 0.9300 .
C15 H15 0.9300 .
C15 C14 1.386(6) .
C14 H14 0.9300 .
C24 H24 0.9300 .
C24 H24A 0.9300 .
C24 C25 1.351(14) .
C24 C23 1.371(12) .
C24 C25' 1.321(14) .
C24 C23' 1.434(13) .
C20 H20A 0.9700 .
C20 H20B 0.9700 .
C19 H19A 0.9600 .
C19 H19B 0.9600 .
C19 H19C 0.9600 .
C26 H26 0.9300 .
C26 C25 1.378(15) .
C26' H26' 0.9300 .
C26' C25' 1.391(15) .
C25 H25 0.9300 .
C22 H22 0.9300 .
C22 C23 1.374(14) .
C23 H23 0.9300 .
C25' H25' 0.9300 .
C22' H22' 0.9300 .
C22' C23' 1.376(13) .
C23' H23' 0.9300 .

loop_
_geom_torsion_atom_site_label_1
_geom_torsion_atom_site_label_2
_geom_torsion_atom_site_label_3
_geom_torsion_atom_site_label_4
_geom_torsion
_geom_torsion_site_symmetry_1
_geom_torsion_site_symmetry_2
_geom_torsion_site_symmetry_3
_geom_torsion_site_symmetry_4
N1 C11 C10 C9 -177.3(4) . . . .
N1 C11 C10 C1 2.6(6) . . . .
N1 C12 C13 C14 -178.4(4) . . . .
O2 N2 C18 C16 -178.9(3) . . . .
O2 N2 C18 C19 1.8(6) . . . .
C11 N1 C12 C17 30.0(6) . . . .
C11 N1 C12 C13 -153.3(4) . . . .
C11 C10 C1 O1 -1.1(6) . . . .
C11 C10 C1 C2 177.8(4) . . . .
C9 C10 C1 O1 178.8(4) . . . .
C9 C10 C1 C2 -2.2(6) . . . .
C9 C4 C3 C2 -0.9(6) . . . .
C9 C4 C5 C6 0.5(7) . . . .
C10 C9 C4 C3 1.7(6) . . . .
C10 C9 C4 C5 -179.5(4) . . . .
C10 C9 C8 C7 179.9(4) . . . .
C4 C9 C10 C11 179.8(4) . . . .
C4 C9 C10 C1 -0.1(6) . . . .
C4 C9 C8 C7 1.4(6) . . . .
C4 C3 C2 C1 -1.5(7) . . . .
C17 C12 C13 C14 -1.5(6) . . . .
C17 C16 C18 N2 30.4(6) . . . .
C17 C16 C18 C19 -150.3(5) . . . .
C17 C16 C15 C14 -0.6(6) . . . .
C12 N1 C11 C10 -175.2(4) . . . .
C12 C17 C16 C18 -176.5(4) . . . .
C12 C17 C16 C15 0.7(6) . . . .
C12 C13 C14 C15 1.7(7) . . . .
C7 C6 C5 C4 -0.5(7) . . . .
N2 O2 C20 C21 -172.7(4) . . . .
C16 C17 C12 N1 177.1(4) . . . .
C16 C17 C12 C13 0.3(6) . . . .
C16 C15 C14 C13 -0.6(7) . . . .
C8 C9 C10 C11 1.3(6) . . . .
C8 C9 C10 C1 -178.6(4) . . . .
C8 C9 C4 C3 -179.8(4) . . . .
C8 C9 C4 C5 -0.9(6) . . . .
C8 C7 C6 C5 1.0(7) . . . .
C3 C4 C5 C6 179.3(4) . . . .
C3 C2 C1 O1 -177.9(4) . . . .
C3 C2 C1 C10 3.1(7) . . . .
C6 C7 C8 C9 -1.5(7) . . . .
C21 C26 C25 C24 3.2(18) . . . .
C21 C26' C25' C24 1(2) . . . .
C21 C22 C23 C24 -0.5(19) . . . .
C21 C22' C23' C24 2.6(19) . . . .
C18 C16 C15 C14 176.7(4) . . . .
C5 C4 C3 C2 -179.7(4) . . . .
C15 C16 C18 N2 -146.8(4) . . . .
C15 C16 C18 C19 32.4(6) . . . .
C20 O2 N2 C18 -170.4(4) . . . .
C20 C21 C26 C25 177.4(9) . . . .
C20 C21 C26' C25' -179.1(11) . . . .
C20 C21 C22 C23 -178.5(10) . . . .
C20 C21 C22' C23' 177.1(10) . . . .
C26 C21 C20 O2 137.2(7) . . . .
C26 C21 C26' C25' -75.2(14) . . . .
C26 C21 C22 C23 -3.5(16) . . . .
C26 C21 C22' C23' 45.8(14) . . . .
C26' C21 C20 O2 -166.7(8) . . . .
C26' C21 C26 C25 72.0(12) . . . .
C26' C21 C22 C23 -48.3(13) . . . .
C26' C21 C22' C23' -0.7(18) . . . .
C25 C24 C23 C22 6.1(18) . . . .
C25 C24 C25' C26' 77.2(15) . . . .
C25 C24 C23' C22' -50.3(14) . . . .
C22 C21 C20 O2 -47.8(9) . . . .
C22 C21 C26 C25 2.2(15) . . . .
C22 C21 C26' C25' 48.6(15) . . . .
C22 C21 C22' C23' -73.3(13) . . . .
C23 C24 C25 C26 -7.3(17) . . . .
C23 C24 C25' C26' -50.2(15) . . . .
C23 C24 C23' C22' 69.8(12) . . . .
C25' C24 C25 C26 -73.7(13) . . . .
C25' C24 C23 C22 49.5(14) . . . .
C25' C24 C23' C22' -2.6(17) . . . .
C22' C21 C20 O2 15.5(10) . . . .
C22' C21 C26 C25 -50.0(13) . . . .
C22' C21 C26' C25' -1.3(18) . . . .
C22' C21 C22 C23 75.0(12) . . . .
C23' C24 C25 C26 47.0(14) . . . .
C23' C24 C23 C22 -74.2(13) . . . .
C23' C24 C25' C26' 1(2) . . . .
